data_7027938
loop_
_publ_author_name
'Splith, Katrin'
'Neundorf, Ines'
'Hu, Wanning'
'N'Dongo, Harmel W. Peindy'
'Vasylyeva, Vera'
'Merz, Klaus'
'Schatzschneider, Ulrich'

_publ_section_title
;
 Influence of the metal complex-to-peptide linker on the synthesis and
 properties of bioactive CpMn(CO)3 peptide conjugates
;
_journal_issue 10
_journal_name_full 'Dalton Transactions'
_journal_page_first 2536
_journal_page_last 2545
_journal_paper_doi 10.1039/b916907e
_journal_volume 39
_journal_year 2010
_chemical_formula_sum 'C16 H9 Mn O6'
_chemical_formula_weight 352.17
_chemical_name_systematic
;
?
;
_space_group_IT_number 2
_symmetry_cell_setting triclinic
_symmetry_space_group_name_Hall '-P 1'
_symmetry_space_group_name_H-M 'P -1'
_atom_sites_solution_hydrogens geom
_atom_sites_solution_primary direct
_atom_sites_solution_secondary difmap
_audit_creation_method SHELXL-97
_cell_angle_alpha 90.874(6)
_cell_angle_beta 97.733(5)
_cell_angle_gamma 114.416(4)
_cell_formula_units_Z 2
_cell_length_a 6.3640(12)
_cell_length_b 7.0047(13)
_cell_length_c 18.316(3)
_cell_measurement_reflns_used 'not measured'
_cell_measurement_temperature 223(2)
_cell_measurement_theta_max 'not measured'
_cell_measurement_theta_min 'not measured'
_cell_volume 734.4(2)
_computing_cell_refinement 'SAINT (Siemens, 1996)'
_computing_data_collection 'SMART (Siemens, 1996)'
_computing_data_reduction 'SAINT (Siemens, 1996)'
_computing_molecular_graphics 'SHELXTL (Siemens, 1996)'
_computing_publication_material 'SHELXTL (Siemens, 1996)'
_computing_structure_refinement 'SHELXL-97 (Sheldrick, 1997)'
_computing_structure_solution 'SHELXS-97 (Sheldrick, 1990)'
_diffrn_ambient_temperature 223(2)
_diffrn_measured_fraction_theta_full 0.916
_diffrn_measured_fraction_theta_max 0.916
_diffrn_measurement_device_type 'Bruker axs CCD 1000'
_diffrn_measurement_method 'omega scan'
_diffrn_radiation_monochromator graphite
_diffrn_radiation_source 'fine-focus sealed tube'
_diffrn_radiation_type MoK\a
_diffrn_radiation_wavelength 0.71073
_diffrn_reflns_av_R_equivalents 0.0449
_diffrn_reflns_av_sigmaI/netI 0.0827
_diffrn_reflns_limit_h_max 6
_diffrn_reflns_limit_h_min -7
_diffrn_reflns_limit_k_max 8
_diffrn_reflns_limit_k_min -6
_diffrn_reflns_limit_l_max 19
_diffrn_reflns_limit_l_min -21
_diffrn_reflns_number 3067
_diffrn_reflns_theta_full 24.99
_diffrn_reflns_theta_max 24.99
_diffrn_reflns_theta_min 2.25
_exptl_absorpt_coefficient_mu 0.927
_exptl_absorpt_correction_T_max 0.9130
_exptl_absorpt_correction_T_min 0.8363
_exptl_absorpt_correction_type empirical
_exptl_crystal_colour yellow
_exptl_crystal_density_diffrn 1.593
_exptl_crystal_density_method 'not measured'
_exptl_crystal_description plate
_exptl_crystal_F_000 356
_exptl_crystal_size_max 0.20
_exptl_crystal_size_mid 0.20
_exptl_crystal_size_min 0.10
_refine_diff_density_max 0.973
_refine_diff_density_min -0.690
_refine_diff_density_rms 0.185
_refine_ls_extinction_coef 0.079(17)
_refine_ls_extinction_expression Fc^*^=kFc[1+0.001xFc^2^\l^3^/sin(2\q)]^-1/4^
_refine_ls_extinction_method SHELXL
_refine_ls_goodness_of_fit_ref 1.019
_refine_ls_hydrogen_treatment constr
_refine_ls_matrix_type full
_refine_ls_number_parameters 209
_refine_ls_number_reflns 2374
_refine_ls_number_restraints 0
_refine_ls_restrained_S_all 1.019
_refine_ls_R_factor_all 0.0951
_refine_ls_R_factor_gt 0.0828
_refine_ls_shift/su_max 0.000
_refine_ls_shift/su_mean 0.000
_refine_ls_structure_factor_coef Fsqd
_refine_ls_weighting_details 'calc w=1/[\s^2^(Fo^2^)+(0.1788P)^2^+0.0000P] where P=(Fo^2^+2Fc^2^)/3'
_refine_ls_weighting_scheme calc
_refine_ls_wR_factor_gt 0.2196
_refine_ls_wR_factor_ref 0.2333
_reflns_number_gt 1883
_reflns_number_total 2374
_reflns_threshold_expression >2sigma(I)
_cod_data_source_file b916907esup1.cif
_cod_data_source_block x
_cod_original_sg_symbol_H-M P-1
_cod_database_code 7027938

loop_
_symmetry_equiv_pos_as_xyz
'x, y, z'
'-x, -y, -z'

loop_
_atom_site_label
_atom_site_type_symbol
_atom_site_fract_x
_atom_site_fract_y
_atom_site_fract_z
_atom_site_U_iso_or_equiv
_atom_site_adp_type
_atom_site_occupancy
_atom_site_symmetry_multiplicity
_atom_site_calc_flag
_atom_site_refinement_flags
Mn1 Mn 0.96283(14) 0.66819(12) 0.35895(4) 0.0236(4) Uani 1 1 d .
O4 O 1.1723(7) 0.5464(7) 0.1930(2) 0.0364(11) Uani 1 1 d .
O6 O 0.0242(7) -0.2584(7) 0.0364(3) 0.0389(11) Uani 1 1 d .
H6B H -0.0622 -0.3748 0.0143 0.058 Uiso 1 1 calc R
O5 O 0.2972(8) -0.3884(6) 0.0328(2) 0.0364(11) Uani 1 1 d .
C4 C 0.9382(9) 0.6842(9) 0.2422(3) 0.0228(12) Uani 1 1 d .
C5 C 0.7276(10) 0.6863(9) 0.2654(3) 0.0285(13) Uani 1 1 d .
H5A H 0.5654 0.5813 0.2488 0.034 Uiso 1 1 calc R
C12 C 0.3718(9) 0.1304(9) 0.0979(3) 0.0268(12) Uani 1 1 d .
H12A H 0.2236 0.1240 0.0797 0.032 Uiso 1 1 calc R
C15 C 0.8148(10) 0.1507(9) 0.1511(3) 0.0283(13) Uani 1 1 d .
H15A H 0.9634 0.1571 0.1688 0.034 Uiso 1 1 calc R
C9 C 0.9720(10) 0.5218(9) 0.1982(3) 0.0259(12) Uani 1 1 d .
C16 C 0.2342(10) -0.2429(9) 0.0501(3) 0.0255(12) Uani 1 1 d .
C10 C 0.7700(9) 0.3259(8) 0.1615(3) 0.0243(12) Uani 1 1 d .
C1 C 0.7572(10) 0.4056(9) 0.3672(4) 0.0349(15) Uani 1 1 d .
C8 C 1.1300(10) 0.8692(8) 0.2780(3) 0.0242(12) Uani 1 1 d .
H8A H 1.2952 0.9130 0.2717 0.029 Uiso 1 1 calc R
C14 C 0.6415(10) -0.0350(9) 0.1144(3) 0.0291(13) Uani 1 1 d .
H14A H 0.6732 -0.1529 0.1069 0.035 Uiso 1 1 calc R
O1 O 0.6223(10) 0.2400(8) 0.3714(4) 0.0672(18) Uani 1 1 d .
C6 C 0.7959(11) 0.8655(9) 0.3148(3) 0.0323(14) Uani 1 1 d .
H6A H 0.6902 0.9079 0.3391 0.039 Uiso 1 1 calc R
C13 C 0.4190(9) -0.0440(8) 0.0889(3) 0.0233(12) Uani 1 1 d .
C3 C 1.2053(12) 0.5980(11) 0.3824(4) 0.0442(17) Uani 1 1 d .
O3 O 1.3571(10) 0.5481(11) 0.3940(4) 0.078(2) Uani 1 1 d .
O2 O 0.9721(15) 0.7843(10) 0.5147(3) 0.083(2) Uani 1 1 d .
C7 C 1.0493(11) 0.9806(9) 0.3221(3) 0.0309(13) Uani 1 1 d .
H7A H 1.1460 1.1151 0.3520 0.037 Uiso 1 1 calc R
C11 C 0.5484(9) 0.3170(9) 0.1347(3) 0.0279(13) Uani 1 1 d .
H11A H 0.5181 0.4361 0.1413 0.034 Uiso 1 1 calc R
C2 C 0.9700(15) 0.7416(10) 0.4533(4) 0.0463(18) Uani 1 1 d .

loop_
_atom_site_aniso_label
_atom_site_aniso_U_11
_atom_site_aniso_U_22
_atom_site_aniso_U_33
_atom_site_aniso_U_23
_atom_site_aniso_U_13
_atom_site_aniso_U_12
Mn1 0.0168(6) 0.0233(6) 0.0291(6) 0.0012(3) 0.0014(3) 0.0074(4)
O4 0.014(2) 0.048(3) 0.044(3) -0.0065(19) 0.0048(18) 0.0098(18)
O6 0.025(2) 0.032(2) 0.052(3) -0.0072(19) -0.005(2) 0.0085(18)
O5 0.033(3) 0.034(2) 0.039(2) -0.0033(18) 0.0028(19) 0.0123(19)
C4 0.011(3) 0.033(3) 0.027(3) 0.002(2) 0.002(2) 0.012(2)
C5 0.024(3) 0.033(3) 0.028(3) -0.004(2) -0.008(2) 0.016(2)
C12 0.013(3) 0.033(3) 0.036(3) 0.000(2) 0.002(2) 0.013(2)
C15 0.019(3) 0.036(3) 0.033(3) 0.001(2) 0.002(2) 0.015(2)
C9 0.019(3) 0.030(3) 0.025(3) 0.003(2) -0.001(2) 0.008(2)
C16 0.026(3) 0.030(3) 0.023(3) 0.002(2) 0.005(2) 0.015(2)
C10 0.017(3) 0.026(3) 0.025(3) 0.005(2) 0.000(2) 0.005(2)
C1 0.018(3) 0.027(3) 0.058(4) -0.002(3) 0.003(3) 0.009(3)
C8 0.017(3) 0.025(3) 0.025(3) 0.002(2) 0.001(2) 0.004(2)
C14 0.027(3) 0.034(3) 0.032(3) 0.004(2) 0.000(2) 0.019(3)
O1 0.043(3) 0.034(3) 0.116(5) 0.016(3) 0.020(3) 0.005(3)
C6 0.025(3) 0.034(3) 0.039(3) -0.003(2) -0.002(3) 0.016(3)
C13 0.019(3) 0.028(3) 0.023(3) 0.003(2) 0.003(2) 0.010(2)
C3 0.029(4) 0.053(4) 0.063(5) 0.026(3) 0.016(3) 0.026(3)
O3 0.031(3) 0.085(4) 0.132(6) 0.051(4) 0.029(3) 0.032(3)
O2 0.163(8) 0.067(4) 0.033(3) 0.014(3) 0.022(4) 0.060(5)
C7 0.026(3) 0.023(3) 0.039(3) 0.004(2) 0.002(3) 0.007(2)
C11 0.020(3) 0.030(3) 0.032(3) -0.003(2) -0.005(2) 0.011(2)
C2 0.072(5) 0.032(3) 0.038(4) 0.006(3) 0.003(3) 0.026(3)

loop_
_atom_type_symbol
_atom_type_description
_atom_type_scat_dispersion_real
_atom_type_scat_dispersion_imag
_atom_type_scat_source
C C 0.0033 0.0016 'International Tables Vol C Tables 4.2.6.8 and 6.1.1.4'
H H 0.0000 0.0000 'International Tables Vol C Tables 4.2.6.8 and 6.1.1.4'
O O 0.0106 0.0060 'International Tables Vol C Tables 4.2.6.8 and 6.1.1.4'
Mn Mn 0.3368 0.7283 'International Tables Vol C Tables 4.2.6.8 and 6.1.1.4'

loop_
_geom_angle_atom_site_label_1
_geom_angle_atom_site_label_2
_geom_angle_atom_site_label_3
_geom_angle
C1 Mn1 C2 91.4(3)
C1 Mn1 C3 91.5(3)
C2 Mn1 C3 91.9(4)
C1 Mn1 C4 102.4(3)
C2 Mn1 C4 159.0(3)
C3 Mn1 C4 103.3(3)
C1 Mn1 C8 141.0(3)
C2 Mn1 C8 127.2(3)
C3 Mn1 C8 92.1(3)
C4 Mn1 C8 39.2(2)
C1 Mn1 C5 88.9(3)
C2 Mn1 C5 126.3(3)
C3 Mn1 C5 141.8(3)
C4 Mn1 C5 39.9(2)
C8 Mn1 C5 65.3(2)
C1 Mn1 C7 151.4(3)
C2 Mn1 C7 95.2(3)
C3 Mn1 C7 115.9(3)
C4 Mn1 C7 65.2(2)
C8 Mn1 C7 37.9(2)
C5 Mn1 C7 64.9(2)
C1 Mn1 C6 112.5(3)
C2 Mn1 C6 94.6(3)
C3 Mn1 C6 154.9(3)
C4 Mn1 C6 65.6(2)
C8 Mn1 C6 64.8(2)
C5 Mn1 C6 38.0(2)
C7 Mn1 C6 39.3(2)
C8 C4 C5 106.2(5)
C8 C4 C9 122.4(5)
C5 C4 C9 131.0(5)
C8 C4 Mn1 70.6(3)
C5 C4 Mn1 71.1(3)
C9 C4 Mn1 118.0(4)
C6 C5 C4 108.2(5)
C6 C5 Mn1 71.4(3)
C4 C5 Mn1 69.0(3)
C13 C12 C11 119.2(5)
C10 C15 C14 120.7(5)
O4 C9 C4 118.7(5)
O4 C9 C10 119.0(5)
C4 C9 C10 122.2(5)
O6 C16 O5 124.5(5)
O6 C16 C13 118.2(5)
O5 C16 C13 117.3(5)
C15 C10 C11 119.7(5)
C15 C10 C9 116.5(5)
C11 C10 C9 123.6(5)
O1 C1 Mn1 178.2(6)
C7 C8 C4 110.0(5)
C7 C8 Mn1 72.3(3)
C4 C8 Mn1 70.2(3)
C15 C14 C13 119.3(5)
C5 C6 C7 107.9(6)
C5 C6 Mn1 70.6(3)
C7 C6 Mn1 70.2(3)
C12 C13 C14 120.9(5)
C12 C13 C16 120.0(5)
C14 C13 C16 119.1(5)
O3 C3 Mn1 176.6(8)
C8 C7 C6 107.7(5)
C8 C7 Mn1 69.8(3)
C6 C7 Mn1 70.4(3)
C12 C11 C10 120.2(5)
O2 C2 Mn1 178.4(6)

loop_
_geom_bond_atom_site_label_1
_geom_bond_atom_site_label_2
_geom_bond_distance
Mn1 C1 1.786(6)
Mn1 C2 1.785(7)
Mn1 C3 1.806(7)
Mn1 C4 2.131(5)
Mn1 C8 2.136(5)
Mn1 C5 2.160(6)
Mn1 C7 2.168(6)
Mn1 C6 2.170(6)
O4 C9 1.231(7)
O6 C16 1.284(7)
O5 C16 1.289(7)
C4 C8 1.432(7)
C4 C5 1.465(8)
C4 C9 1.487(8)
C5 C6 1.411(8)
C12 C13 1.386(8)
C12 C11 1.407(8)
C15 C10 1.386(8)
C15 C14 1.395(8)
C9 C10 1.506(7)
C16 C13 1.490(8)
C10 C11 1.405(8)
C1 O1 1.134(8)
C8 C7 1.396(9)
C14 C13 1.405(8)
C6 C7 1.460(8)
C3 O3 1.152(9)
O2 C2 1.156(9)
